data_2016834
loop_
_publ_author_name
'Wallus, Sarah'
'Frank, Walter'

_publ_section_title
;
 The first structural characterization of a rare earth ethanesulfonate
;
_journal_coeditor_code GG3175
_journal_issue 11
_journal_name_full 'Acta Crystallographica Section C'
_journal_page_first m384
_journal_page_last m386
_journal_paper_doi 10.1107/S0108270108033180
_journal_volume 64
_journal_year 2008
_chemical_formula_iupac '[Eu (C2 H5 S O3)3 (H2 O)3]'
_chemical_formula_moiety 'C6 H21 Eu O12 S3'
_chemical_formula_sum 'C6 H21 Eu O12 S3'
_chemical_formula_weight 533.41
_chemical_name_common 'europium ethanesulfonate trihydrate'
_chemical_name_systematic
;catena-poly[[triaquabis(ethanesulfonato-\kO)europium(III)]-\m-ethanesulfonato-
\k^2^O:O']
;
_space_group_IT_number 15
_symmetry_cell_setting monoclinic
_symmetry_space_group_name_Hall '-I 2ya'
_symmetry_space_group_name_H-M 'I 1 2/a 1'
_atom_sites_solution_hydrogens geom
_atom_sites_solution_primary direct
_atom_sites_solution_secondary difmap
_audit_creation_method SHELXL-97
_cell_angle_alpha 90
_cell_angle_beta 111.328(9)
_cell_angle_gamma 90
_cell_formula_units_Z 8
_cell_length_a 24.323(2)
_cell_length_b 5.4408(4)
_cell_length_c 27.066(2)
_cell_measurement_reflns_used 7998
_cell_measurement_temperature 233(2)
_cell_measurement_theta_max 26.05
_cell_measurement_theta_min 2.8
_cell_volume 3336.5(5)
_computing_cell_refinement 'IPDS Software (Stoe & Cie, 2000)'
_computing_data_collection 'IPDS Software (Stoe & Cie, 2000)'
_computing_data_reduction 'IPDS Software (Stoe & Cie, 2000)'
_computing_molecular_graphics 'DIAMOND (Brandenburg, 2006)'
_computing_publication_material 'SHELXL97 (Sheldrick, 2008) and enCIFer (Allen <i>et al.</i>,  2004)'
_computing_structure_refinement 'SHELXL97 (Sheldrick, 2008)'
_computing_structure_solution 'SHELXS97 (Sheldrick, 2008)'
_diffrn_ambient_temperature 233(2)
_diffrn_detector_area_resol_mean 6.67
_diffrn_measured_fraction_theta_full 0.984
_diffrn_measured_fraction_theta_max 0.984
_diffrn_measurement_device_type 'Stoe IPDS'
_diffrn_measurement_method \f
_diffrn_radiation_monochromator graphite
_diffrn_radiation_source 'fine-focus sealed tube'
_diffrn_radiation_type MoK\a
_diffrn_radiation_wavelength 0.71073
_diffrn_reflns_av_R_equivalents 0.0848
_diffrn_reflns_av_sigmaI/netI 0.0387
_diffrn_reflns_limit_h_max 29
_diffrn_reflns_limit_h_min -29
_diffrn_reflns_limit_k_max 6
_diffrn_reflns_limit_k_min -6
_diffrn_reflns_limit_l_max 33
_diffrn_reflns_limit_l_min -33
_diffrn_reflns_number 22872
_diffrn_reflns_theta_full 26.13
_diffrn_reflns_theta_max 26.13
_diffrn_reflns_theta_min 2.82
_diffrn_standards_decay_% 0.000
_exptl_absorpt_coefficient_mu 4.188
_exptl_absorpt_correction_T_max 0.672
_exptl_absorpt_correction_T_min 0.578
_exptl_absorpt_correction_type multi-scan
_exptl_absorpt_process_details '(SADABS; Sheldrick, 1997)'
_exptl_crystal_colour colourless
_exptl_crystal_density_diffrn 2.124
_exptl_crystal_density_method 'not measured'
_exptl_crystal_description needle
_exptl_crystal_F_000 2112
_exptl_crystal_size_max 0.572
_exptl_crystal_size_mid 0.104
_exptl_crystal_size_min 0.095
_refine_diff_density_max 1.161
_refine_diff_density_min -1.194
_refine_ls_extinction_method none
_refine_ls_goodness_of_fit_ref 1.219
_refine_ls_hydrogen_treatment constr
_refine_ls_matrix_type full
_refine_ls_number_parameters 216
_refine_ls_number_reflns 3282
_refine_ls_number_restraints 3
_refine_ls_restrained_S_all 1.220
_refine_ls_R_factor_all 0.0253
_refine_ls_R_factor_gt 0.0214
_refine_ls_shift/su_max 0.001
_refine_ls_shift/su_mean 0.000
_refine_ls_structure_factor_coef Fsqd
_refine_ls_weighting_details 'w=1/[\s^2^(Fo^2^)+(0.0275P)^2^] where P=(Fo^2^+2Fc^2^)/3'
_refine_ls_weighting_scheme calc
_refine_ls_wR_factor_gt 0.0495
_refine_ls_wR_factor_ref 0.0498
_reflns_number_gt 2788
_reflns_number_total 3282
_reflns_threshold_expression I>2\s(I)
_cod_data_source_file gg3175.cif
_cod_data_source_block I
_cod_original_sg_symbol_H-M 'I 2/a'
_cod_database_code 2016834
_cod_database_fobs_code 2016834

loop_
_symmetry_equiv_pos_as_xyz
'x, y, z'
'-x+1/2, y, -z'
'x+1/2, y+1/2, z+1/2'
'-x+1, y+1/2, -z+1/2'
'-x, -y, -z'
'x-1/2, -y, z'
'-x+1/2, -y+1/2, -z+1/2'
'x, -y+1/2, z+1/2'

loop_
_atom_site_type_symbol
_atom_site_label
_atom_site_fract_x
_atom_site_fract_y
_atom_site_fract_z
_atom_site_U_iso_or_equiv
_atom_site_adp_type
_atom_site_calc_flag
_atom_site_refinement_flags
_atom_site_occupancy
_atom_site_disorder_assembly
_atom_site_disorder_group
Eu Eu1 0.350369(6) 0.37896(3) 0.124278(6) 0.01568(6) Uani d U 1 . .
S S1 0.28461(3) 0.87040(13) 0.17595(3) 0.01754(15) Uani d . 1 . .
S S2 0.35168(3) -0.12394(13) 0.02760(3) 0.01897(15) Uani d . 1 . .
S S3 0.50656(3) 0.19178(14) 0.16842(3) 0.02174(16) Uani d . 1 . .
O O1 0.29347(11) 0.6213(4) 0.15977(11) 0.0314(6) Uani d . 1 . .
O O2 0.29488(10) 1.0538(4) 0.14085(9) 0.0246(5) Uani d . 1 . .
O O3 0.31854(10) 0.9206(4) 0.23147(9) 0.0296(5) Uani d . 1 . .
O O4 0.34044(10) 0.0900(4) 0.05461(10) 0.0279(5) Uani d . 1 . .
O O5 0.30774(11) -0.1525(5) -0.02521(10) 0.0385(6) Uani d . 1 . .
O O6 0.35952(13) -0.3469(4) 0.05927(10) 0.0358(6) Uani d . 1 . .
O O7 0.44884(9) 0.2802(4) 0.13132(9) 0.0266(5) Uani d . 1 . .
O O8 0.51312(11) 0.2367(5) 0.22303(10) 0.0376(6) Uani d . 1 . .
O O9 0.51577(12) -0.0621(4) 0.15713(12) 0.0380(6) Uani d . 1 . .
O O10 0.41375(10) 0.7201(4) 0.17091(10) 0.0252(5) Uani d G 1 . .
H H1 0.4260 0.7184 0.2038 0.035(11) Uiso d G 1 . .
H H2 0.4436 0.7465 0.1637 0.032(10) Uiso d G 1 . .
O O11 0.39591(10) 0.2747(4) 0.21706(9) 0.0261(5) Uani d GU 1 . .
H H3 0.4318 0.2644 0.2349 0.038(11) Uiso d G 1 . .
H H4 0.3803 0.1735 0.2309 0.035(11) Uiso d G 1 . .
O O12 0.25025(11) 0.4005(5) 0.05719(11) 0.0401(6) Uani d G 1 . .
H H5 0.2324 0.5318 0.0469 0.060 Uiso d G 1 . .
H H6 0.2390 0.3102 0.0307 0.060 Uiso d PGD 0.50 A 1
H H6A 0.2238 0.2962 0.0519 0.060 Uiso d PGD 0.50 B 2
C C1 0.20846(14) 0.8823(6) 0.16530(14) 0.0262(7) Uani d . 1 . .
H H11 0.1860 0.8411 0.1286 0.031 Uiso calc R 1 . .
H H12 0.1998 0.7595 0.1874 0.031 Uiso calc R 1 . .
C C2 0.18868(19) 1.1317(7) 0.1775(2) 0.0504(11) Uani d . 1 . .
H H21 0.1467 1.1309 0.1684 0.076 Uiso calc R 1 . .
H H22 0.1990 1.2555 0.1571 0.076 Uiso calc R 1 . .
H H23 0.2078 1.1666 0.2146 0.076 Uiso calc R 1 . .
C C3 0.42025(15) -0.0709(6) 0.02031(14) 0.0259(7) Uani d . 1 . .
H H31 0.4511 -0.0565 0.0551 0.031 Uiso calc R 1 . .
H H32 0.4297 -0.2098 0.0023 0.031 Uiso calc R 1 . .
C C4 0.41839(18) 0.1611(6) -0.01112(17) 0.0380(9) Uani d . 1 . .
H H41 0.4552 0.1801 -0.0163 0.057 Uiso calc R 1 . .
H H42 0.4121 0.3003 0.0080 0.057 Uiso calc R 1 . .
H H43 0.3868 0.1500 -0.0450 0.057 Uiso calc R 1 . .
C C5 0.56084(15) 0.3712(6) 0.15678(14) 0.0276(7) Uani d . 1 . .
H H51 0.5558 0.5415 0.1648 0.033 Uiso calc R 1 . .
H H52 0.5995 0.3183 0.1806 0.033 Uiso calc R 1 . .
C C6 0.55857(18) 0.3542(8) 0.10026(16) 0.0433(10) Uani d . 1 . .
H H61 0.5910 0.4444 0.0970 0.065 Uiso calc R 1 . .
H H62 0.5220 0.4223 0.0767 0.065 Uiso calc R 1 . .
H H63 0.5612 0.1850 0.0913 0.065 Uiso calc R 1 . .

loop_
_atom_site_aniso_label
_atom_site_aniso_U_11
_atom_site_aniso_U_22
_atom_site_aniso_U_33
_atom_site_aniso_U_12
_atom_site_aniso_U_13
_atom_site_aniso_U_23
Eu1 0.01554(9) 0.01393(8) 0.01771(9) 0.00028(6) 0.00620(6) 0.00126(6)
S1 0.0176(4) 0.0167(3) 0.0206(4) -0.0004(3) 0.0096(3) -0.0001(3)
S2 0.0234(4) 0.0180(3) 0.0155(4) -0.0045(3) 0.0070(3) -0.0010(3)
S3 0.0178(4) 0.0228(3) 0.0239(4) 0.0025(3) 0.0068(3) 0.0005(3)
O1 0.0294(13) 0.0184(10) 0.0538(17) -0.0011(10) 0.0238(12) -0.0038(11)
O2 0.0252(12) 0.0261(11) 0.0214(12) -0.0063(9) 0.0071(10) 0.0031(9)
O3 0.0281(12) 0.0387(13) 0.0202(12) -0.0037(10) 0.0068(10) 0.0040(10)
O4 0.0282(12) 0.0262(12) 0.0326(13) -0.0033(10) 0.0150(11) -0.0077(10)
O5 0.0326(14) 0.0567(16) 0.0209(13) -0.0128(12) 0.0034(10) -0.0066(12)
O6 0.0554(17) 0.0224(11) 0.0337(14) -0.0038(11) 0.0210(13) 0.0081(10)
O7 0.0175(11) 0.0372(12) 0.0231(12) 0.0051(10) 0.0049(9) -0.0015(10)
O8 0.0273(13) 0.0621(17) 0.0216(13) 0.0094(13) 0.0067(10) 0.0003(12)
O9 0.0366(14) 0.0200(11) 0.0603(19) 0.0029(10) 0.0212(13) 0.0004(11)
O10 0.0222(11) 0.0271(11) 0.0260(13) -0.0064(10) 0.0084(10) -0.0037(10)
O11 0.0231(12) 0.0307(12) 0.0219(9) -0.0057(10) 0.0052(9) 0.0043(10)
O12 0.0266(13) 0.0459(15) 0.0390(16) 0.0081(12) 0.0014(11) 0.0075(12)
C1 0.0198(16) 0.0283(16) 0.0328(18) -0.0016(14) 0.0126(14) 0.0001(15)
C2 0.032(2) 0.043(2) 0.078(3) 0.0078(18) 0.022(2) -0.017(2)
C3 0.0251(17) 0.0283(16) 0.0275(18) 0.0011(14) 0.0133(14) -0.0017(14)
C4 0.043(2) 0.035(2) 0.046(2) -0.0076(17) 0.0276(19) 0.0022(17)
C5 0.0214(16) 0.0238(15) 0.0362(19) -0.0044(14) 0.0087(14) -0.0023(15)
C6 0.036(2) 0.059(2) 0.037(2) -0.008(2) 0.0168(18) 0.0086(19)

loop_
_atom_type_symbol
_atom_type_description
_atom_type_scat_dispersion_real
_atom_type_scat_dispersion_imag
_atom_type_scat_source
C C 0.0033 0.0016 'International Tables Vol C Tables 4.2.6.8 and 6.1.1.4'
H H 0.0000 0.0000 'International Tables Vol C Tables 4.2.6.8 and 6.1.1.4'
O O 0.0106 0.0060 'International Tables Vol C Tables 4.2.6.8 and 6.1.1.4'
S S 0.1246 0.1234 'International Tables Vol C Tables 4.2.6.8 and 6.1.1.4'
Eu Eu -0.1578 3.6682 'International Tables Vol C Tables 4.2.6.8 and 6.1.1.4'

loop_
_geom_angle_atom_site_label_1
_geom_angle_atom_site_label_2
_geom_angle_atom_site_label_3
_geom_angle_site_symmetry_1
_geom_angle_site_symmetry_3
_geom_angle
O1 Eu1 O2 . 1_545 83.16(8)
O1 Eu1 O6 . 1_565 100.24(8)
O2 Eu1 O6 1_545 1_565 145.38(9)
O1 Eu1 O7 . . 144.37(8)
O2 Eu1 O7 1_545 . 116.14(8)
O6 Eu1 O7 1_565 . 80.76(9)
O1 Eu1 O4 . . 141.41(9)
O2 Eu1 O4 1_545 . 75.97(8)
O6 Eu1 O4 1_565 . 80.74(8)
O7 Eu1 O4 . . 74.17(8)
O1 Eu1 O11 . . 79.79(9)
O2 Eu1 O11 1_545 . 72.82(8)
O6 Eu1 O11 1_565 . 141.80(9)
O7 Eu1 O11 . . 78.30(8)
O4 Eu1 O11 . . 122.71(8)
O1 Eu1 O10 . . 73.66(8)
O2 Eu1 O10 1_545 . 139.89(8)
O6 Eu1 O10 1_565 . 72.26(9)
O7 Eu1 O10 . . 72.84(8)
O4 Eu1 O10 . . 140.02(8)
O11 Eu1 O10 . . 71.18(8)
O1 Eu1 O12 . . 72.71(9)
O2 Eu1 O12 1_545 . 72.24(8)
O6 Eu1 O12 1_565 . 75.96(10)
O7 Eu1 O12 . . 139.86(9)
O4 Eu1 O12 . . 70.17(9)
O11 Eu1 O12 . . 137.47(9)
O10 Eu1 O12 . . 127.89(8)
O3 S1 O2 . . 112.15(13)
O3 S1 O1 . . 113.15(15)
O2 S1 O1 . . 111.05(13)
O3 S1 C1 . . 109.20(15)
O2 S1 C1 . . 106.60(15)
O1 S1 C1 . . 104.15(14)
O5 S2 O4 . . 112.10(15)
O5 S2 O6 . . 112.51(16)
O4 S2 O6 . . 112.32(14)
O5 S2 C3 . . 107.09(16)
O4 S2 C3 . . 106.40(14)
O6 S2 C3 . . 105.88(16)
O8 S3 O9 . . 114.06(17)
O8 S3 O7 . . 111.30(14)
O9 S3 O7 . . 110.38(15)
O8 S3 C5 . . 106.13(16)
O9 S3 C5 . . 107.89(15)
O7 S3 C5 . . 106.66(15)
S1 O1 Eu1 . . 144.36(13)
S1 O2 Eu1 . 1_565 151.51(14)
S2 O4 Eu1 . . 159.61(16)
S2 O6 Eu1 . 1_545 158.40(16)
S3 O7 Eu1 . . 143.38(14)
Eu1 O10 H1 . . 117.3
Eu1 O10 H2 . . 116.8
H1 O10 H2 . . 104.4
Eu1 O11 H3 . . 127.4
Eu1 O11 H4 . . 120.8
H3 O11 H4 . . 104.4
Eu1 O12 H5 . . 123.2
Eu1 O12 H6 . . 122.6
H5 O12 H6 . . 104.6
Eu1 O12 H6A . . 126.4
H5 O12 H6A . . 104.6
C2 C1 S1 . . 113.2(2)
C2 C1 H11 . . 108.9
S1 C1 H11 . . 108.9
C2 C1 H12 . . 108.9
S1 C1 H12 . . 108.9
H11 C1 H12 . . 107.8
C1 C2 H21 . . 109.5
C1 C2 H22 . . 109.5
H21 C2 H22 . . 109.5
C1 C2 H23 . . 109.5
H21 C2 H23 . . 109.5
H22 C2 H23 . . 109.5
C4 C3 S2 . . 111.2(2)
C4 C3 H31 . . 109.4
S2 C3 H31 . . 109.4
C4 C3 H32 . . 109.4
S2 C3 H32 . . 109.4
H31 C3 H32 . . 108.0
C3 C4 H41 . . 109.5
C3 C4 H42 . . 109.5
H41 C4 H42 . . 109.5
C3 C4 H43 . . 109.5
H41 C4 H43 . . 109.5
H42 C4 H43 . . 109.5
C6 C5 S3 . . 113.2(2)
C6 C5 H51 . . 108.9
S3 C5 H51 . . 108.9
C6 C5 H52 . . 108.9
S3 C5 H52 . . 108.9
H51 C5 H52 . . 107.8
C5 C6 H61 . . 109.5
C5 C6 H62 . . 109.5
H61 C6 H62 . . 109.5
C5 C6 H63 . . 109.5
H61 C6 H63 . . 109.5
H62 C6 H63 . . 109.5

loop_
_geom_bond_atom_site_label_1
_geom_bond_atom_site_label_2
_geom_bond_site_symmetry_2
_geom_bond_distance
Eu1 O1 . 2.354(2)
Eu1 O2 1_545 2.365(2)
Eu1 O4 . 2.399(2)
Eu1 O6 1_565 2.378(2)
Eu1 O7 . 2.394(2)
Eu1 O11 . 2.415(2)
Eu1 O10 . 2.449(2)
Eu1 O12 . 2.454(3)
S1 O1 . 1.464(2)
S1 O2 . 1.460(2)
S1 O3 . 1.453(2)
S1 C1 . 1.769(3)
S2 O4 . 1.452(2)
S2 O5 . 1.449(3)
S2 O6 . 1.457(2)
S2 C3 . 1.773(3)
S3 O7 . 1.479(2)
S3 O8 . 1.449(3)
S3 O9 . 1.449(2)
S3 C5 . 1.760(3)
O2 Eu1 1_565 2.365(2)
O6 Eu1 1_545 2.378(2)
O10 H1 . 0.8290
O10 H2 . 0.8311
O11 H3 . 0.8320
O11 H4 . 0.8311
O12 H5 . 0.8299
O12 H6 . 0.8301
O12 H6A . 0.8300
C1 C2 . 1.515(5)
C1 H11 . 0.9700
C1 H12 . 0.9700
C2 H21 . 0.9600
C2 H22 . 0.9600
C2 H23 . 0.9600
C3 C4 . 1.514(5)
C3 H31 . 0.9700
C3 H32 . 0.9700
C4 H41 . 0.9600
C4 H42 . 0.9600
C4 H43 . 0.9600
C5 C6 . 1.513(5)
C5 H51 . 0.9700
C5 H52 . 0.9700
C6 H61 . 0.9600
C6 H62 . 0.9600
C6 H63 . 0.9600

loop_
_geom_hbond_atom_site_label_D
_geom_hbond_atom_site_label_H
_geom_hbond_atom_site_label_A
_geom_hbond_site_symmetry_A
_geom_hbond_distance_DH
_geom_hbond_distance_HA
_geom_hbond_distance_DA
_geom_hbond_angle_DHA
O10 H1 O8 4 0.83 2.00 2.774(3) 156
O10 H2 O9 1_565 0.83 2.10 2.894(3) 159
O11 H3 O8 . 0.83 2.12 2.804(3) 139
O11 H4 O3 1_545 0.83 2.04 2.818(3) 155
O12 H5 O5 2_565 0.83 1.96 2.787(4) 178
O12 H6 O12 2 0.83 2.53 3.092 126
O12 H6A O5 2 0.83 2.58 3.302(4) 146
